data_9008247
loop_
_publ_author_name
'Srikrishnan, T.'
'Nowacki, W.'

_publ_section_title
;
 A redetermination of the crystal structure of livingstonite, HgSb4S8
;
_journal_name_full 'Zeitschrift fur Kristallographie'
_journal_page_first 174
_journal_page_last 192
_journal_paper_doi 10.1524/zkri.1975.141.3-4.174
_journal_volume 141
_journal_year 1975
_chemical_compound_source 'Huitzuco, Guerrero, Mexico'
_chemical_formula_sum 'Hg S8 Sb4'
_chemical_name_mineral Livingstonite
_space_group_IT_number 15
_symmetry_space_group_name_Hall '-A 2ya'
_symmetry_space_group_name_H-M 'A 1 2/a 1'
_cell_angle_alpha 90
_cell_angle_beta 103.39
_cell_angle_gamma 90
_cell_length_a 30.567
_cell_length_b 4.015
_cell_length_c 21.465
_cell_formula_units_Z 8
_cell_volume 2562.714
_database_code_amcsd 0010773
_exptl_crystal_density_diffrn 4.894
_cod_original_formula_sum 'Hg Sb4 S8'
_cod_database_code 9008247

loop_
_space_group_symop_operation_xyz
x,y,z
x,1/2+y,1/2+z
1/2+x,-y,z
1/2+x,1/2-y,1/2+z
1/2-x,y,-z
1/2-x,1/2+y,1/2-z
-x,-y,-z
-x,1/2-y,1/2-z

loop_
_atom_site_aniso_label
_atom_site_aniso_U_11
_atom_site_aniso_U_22
_atom_site_aniso_U_33
_atom_site_aniso_U_12
_atom_site_aniso_U_13
_atom_site_aniso_U_23
Hg1 0.08422 0.07023 0.06693 0.00121 0.02045 -0.00319
Hg2 0.07929 0.06615 0.05876 0.00000 0.01887 0.00000
Sb1 0.06271 0.07023 0.05059 -0.00544 0.02202 0.00064
Sb2 0.06003 0.06778 0.04418 -0.01573 0.01730 -0.00871
Sb3 0.05599 0.06533 0.04794 -0.01240 0.01573 -0.00616
Sb4 0.08287 0.06370 0.05036 0.01694 0.02674 0.00552
S1 0.04480 0.03185 0.05081 0.01815 0.04089 0.01487
S2 0.01344 0.03022 0.02209 -0.00907 -0.00472 -0.00425
S3 0.06719 0.03185 0.02430 -0.02117 0.02359 -0.01062
S4 0.02240 0.05717 0.02209 -0.00302 0.00315 0.00849
S5 0.05823 0.02123 0.01104 0.00605 -0.02045 -0.00425
S6 0.06719 0.05227 0.10824 -0.03024 0.03932 -0.00849
S7 0.15679 0.00163 0.07952 -0.01210 0.08179 -0.00637
S8 0.01792 0.05962 0.05302 -0.00302 0.01887 -0.01062

loop_
_atom_site_label
_atom_site_fract_x
_atom_site_fract_y
_atom_site_fract_z
Hg1 0.00000 0.50000 0.00000
Hg2 0.25000 0.00890 0.00000
Sb1 0.03950 0.06280 0.21150
Sb2 0.12440 0.05630 0.07790
Sb3 0.13550 0.05860 0.42810
Sb4 0.20570 0.10910 0.28470
S1 0.01480 0.00500 0.31690
S2 0.06420 0.51700 0.09790
S3 0.07570 0.51600 0.46250
S4 0.10770 0.50100 0.28810
S5 0.15270 0.51100 0.23000
S6 0.16980 0.52000 0.03520
S7 0.20600 0.51200 0.42160
S8 0.21770 0.02400 0.17950

loop_
_cod_related_entry_id
_cod_related_entry_database
_cod_related_entry_code
1 AMCSD 0010773
